data_2014881
loop_
_publ_author_name
'K. Ravikumar'
B.Sridhar
'M. Mahesh'
'V. V. Narayana Reddy'

_publ_section_title
;
 Imino Diels--Alder adducts. II. Two pyrano[3,2-<i>c</i>]quinolines
;
_journal_issue 5
_journal_name_full 'Acta Crystallographica Section C'
_journal_page_first o267
_journal_page_last o269
_journal_paper_doi 10.1107/S0108270105006542
_journal_volume 61
_journal_year 2005
_chemical_formula_iupac 'C18 H17 Cl F N O'
_chemical_formula_moiety 'C18 H17 Cl F N O'
_chemical_formula_sum 'C18 H17 Cl F N O'
_chemical_formula_weight 317.78
_chemical_name_systematic 10-chloro-9-fluoro-5-phenyl-3,4,4a,5,6,10b-hexahydro-2H-pyrano[3,2-c]quinoline
_space_group_IT_number 2
_symmetry_cell_setting triclinic
_symmetry_space_group_name_Hall '-P 1'
_symmetry_space_group_name_H-M 'P -1'
_atom_sites_solution_hydrogens geom
_atom_sites_solution_primary direct
_atom_sites_solution_secondary difmap
_cell_angle_alpha 104.234(2)
_cell_angle_beta 92.309(2)
_cell_angle_gamma 91.783(2)
_cell_formula_units_Z 4
_cell_length_a 8.3032(8)
_cell_length_b 10.5190(11)
_cell_length_c 18.1165(18)
_cell_measurement_reflns_used 5061
_cell_measurement_temperature 273(2)
_cell_measurement_theta_max 26.43
_cell_measurement_theta_min 2.82
_cell_volume 1531.1(3)
_computing_cell_refinement 'SAINT (Bruker, 2001)'
_computing_data_collection 'SMART (Bruker, 2001)'
_computing_data_reduction SAINT
_computing_molecular_graphics 'SHELXTL/PC (Sheldrick, 1990)'
_computing_publication_material 'SHELXL97 and PARST (Nardelli, 1995)'
_computing_structure_refinement 'SHELXL97 (Sheldrick, 1997)'
_computing_structure_solution 'SHELXS97 (Sheldrick, 1997)'
_diffrn_ambient_temperature 273(2)
_diffrn_measured_fraction_theta_full 0.996
_diffrn_measured_fraction_theta_max 0.996
_diffrn_measurement_device 'Bruker Smart APEX'
_diffrn_measurement_device_type 'Bruker Smart APEX CCD Area Detector'
_diffrn_measurement_method '\w scans'
_diffrn_radiation_monochromator graphite
_diffrn_radiation_source 'fine-focus sealed tube'
_diffrn_radiation_type MoK\a
_diffrn_radiation_wavelength 0.71073
_diffrn_reflns_av_R_equivalents 0.0287
_diffrn_reflns_av_sigmaI/netI 0.0344
_diffrn_reflns_limit_h_max 9
_diffrn_reflns_limit_h_min -9
_diffrn_reflns_limit_k_max 12
_diffrn_reflns_limit_k_min -12
_diffrn_reflns_limit_l_max 21
_diffrn_reflns_limit_l_min -21
_diffrn_reflns_number 14616
_diffrn_reflns_theta_full 25
_diffrn_reflns_theta_max 25
_diffrn_reflns_theta_min 1.16
_diffrn_standards_decay_% 0
_diffrn_standards_number 0
_exptl_absorpt_coefficient_mu 0.261
_exptl_absorpt_correction_type none
_exptl_crystal_colour 'pale yellow'
_exptl_crystal_density_diffrn 1.379
_exptl_crystal_density_method 'not measured'
_exptl_crystal_description needle
_exptl_crystal_F_000 664
_exptl_crystal_size_max 0.18
_exptl_crystal_size_mid 0.10
_exptl_crystal_size_min 0.07
_refine_diff_density_max 0.331
_refine_diff_density_min -0.255
_refine_ls_extinction_method none
_refine_ls_goodness_of_fit_ref 1.161
_refine_ls_hydrogen_treatment constr
_refine_ls_matrix_type full
_refine_ls_number_parameters 397
_refine_ls_number_reflns 5373
_refine_ls_number_restraints 0
_refine_ls_restrained_S_all 1.161
_refine_ls_R_factor_all 0.0790
_refine_ls_R_factor_gt 0.0668
_refine_ls_shift/su_max 0.000
_refine_ls_shift/su_mean 0.000
_refine_ls_structure_factor_coef Fsqd
_refine_ls_weighting_details 'calc w=1/[\s^2^(Fo^2^)+(0.0703P)^2^+1.0004P] where P=(Fo^2^+2Fc^2^)/3'
_refine_ls_weighting_scheme calc
_refine_ls_wR_factor_gt 0.1588
_refine_ls_wR_factor_ref 0.1655
_reflns_number_gt 4502
_reflns_number_total 5373
_reflns_threshold_expression I>2\s(I)
_cod_data_source_file sk1815.cif
_cod_data_source_block II
_cod_depositor_comments
;
The following automatic conversions were performed:
'_symmetry_cell_setting' value 'Triclinic' changed to 'triclinic'
according to '/home/saulius/struct/CIF-dictionaries/cif_core.dic'
dictionary named 'cif_core.dic' version 2.4.1 from 2010-06-29.

Automatic conversion script
Id: cif_fix_enum 1527 2010-12-29 10:47:43Z saulius 

The following automatic conversions were performed:

'_symmetry_cell_setting' value 'Triclinic' changed to 'triclinic'
according to /home/saulius/struct/CIF-dictionaries/cif_core.dic
dictionary named 'cif_core.dic' version 2.4.1 from 2010-06-29.

Automatic conversion script
Id: cif_fix_values 1715 2011-07-08 13:25:40Z adriana 
;
_cod_original_sg_symbol_H-M P-1
_cod_database_code 2014881
_cod_database_fobs_code 2014881

loop_
_symmetry_equiv_pos_as_xyz
'x, y, z'
'-x, -y, -z'

loop_
_atom_site_label
_atom_site_fract_x
_atom_site_fract_y
_atom_site_fract_z
_atom_site_U_iso_or_equiv
_atom_site_adp_type
_atom_site_calc_flag
_atom_site_refinement_flags
_atom_site_occupancy
_atom_site_disorder_assembly
_atom_site_disorder_group
_atom_site_type_symbol
Cl1 0.92960(10) 0.66010(9) 0.84398(5) 0.0566(3) Uani d . 1 . . Cl
F1 0.7347(3) 0.87726(19) 0.83181(13) 0.0701(6) Uani d . 1 . . F
O1 0.7914(2) 0.45674(19) 0.94415(11) 0.0415(5) Uani d . 1 . . O
N1 0.3750(3) 0.4581(3) 0.87967(17) 0.0487(7) Uani d . 1 . . N
H1A 0.3042 0.4905 0.9151 0.058 Uiso calc R 1 . . H
C1 0.6466(4) 0.7737(3) 0.84334(19) 0.0479(8) Uani d . 1 . . C
C2 0.4838(4) 0.7819(3) 0.8493(2) 0.0553(9) Uani d . 1 . . C
H2 0.4334 0.8577 0.8451 0.066 Uiso calc R 1 . . H
C3 0.3949(4) 0.6776(3) 0.8616(2) 0.0527(8) Uani d . 1 . . C
H3 0.2837 0.6829 0.8650 0.063 Uiso calc R 1 . . H
C4 0.4687(4) 0.5637(3) 0.86923(17) 0.0403(7) Uani d . 1 . . C
C5 0.4520(3) 0.3496(3) 0.90213(17) 0.0366(7) Uani d . 1 . . C
H5 0.4892 0.3782 0.9559 0.044 Uiso calc R 1 . . H
C6 0.5982(3) 0.3147(3) 0.85298(16) 0.0338(6) Uani d . 1 . . C
H6 0.5604 0.2964 0.7993 0.041 Uiso calc R 1 . . H
C7 0.6867(4) 0.1955(3) 0.8648(2) 0.0482(8) Uani d . 1 . . C
H71 0.6090 0.1236 0.8621 0.058 Uiso calc R 1 . . H
H72 0.7603 0.1681 0.8242 0.058 Uiso calc R 1 . . H
C8 0.7805(4) 0.2250(3) 0.9408(2) 0.0555(9) Uani d . 1 . . C
H81 0.7060 0.2360 0.9816 0.067 Uiso calc R 1 . . H
H82 0.8470 0.1518 0.9432 0.067 Uiso calc R 1 . . H
C9 0.8861(4) 0.3482(3) 0.9515(2) 0.0543(9) Uani d . 1 . . C
H91 0.9410 0.3682 1.0015 0.065 Uiso calc R 1 . . H
H92 0.9673 0.3341 0.9136 0.065 Uiso calc R 1 . . H
C10 0.7167(3) 0.4332(3) 0.86925(16) 0.0337(6) Uani d . 1 . . C
H10 0.8009 0.4159 0.8321 0.040 Uiso calc R 1 . . H
C11 0.6354(3) 0.5555(3) 0.86298(15) 0.0327(6) Uani d . 1 . . C
C12 0.7220(4) 0.6634(3) 0.85059(17) 0.0392(7) Uani d . 1 . . C
C13 0.3314(3) 0.2351(3) 0.89197(17) 0.0392(7) Uani d . 1 . . C
C14 0.2407(4) 0.1882(4) 0.8246(2) 0.0567(9) Uani d . 1 . . C
H14 0.2505 0.2293 0.7850 0.068 Uiso calc R 1 . . H
C15 0.1360(5) 0.0808(4) 0.8158(3) 0.0753(13) Uani d . 1 . . C
H15 0.0753 0.0499 0.7703 0.090 Uiso calc R 1 . . H
C16 0.1206(5) 0.0195(4) 0.8734(4) 0.0861(16) Uani d . 1 . . C
H16 0.0500 -0.0532 0.8669 0.103 Uiso calc R 1 . . H
C17 0.2091(6) 0.0650(4) 0.9410(3) 0.0839(14) Uani d . 1 . . C
H17 0.1986 0.0235 0.9805 0.101 Uiso calc R 1 . . H
C18 0.3142(5) 0.1732(4) 0.9500(2) 0.0606(10) Uani d . 1 . . C
H18 0.3739 0.2043 0.9958 0.073 Uiso calc R 1 . . H
Cl1' 0.04433(10) -0.29325(9) 0.33136(6) 0.0609(3) Uani d . 1 . . Cl
F1' 0.2427(3) -0.51631(18) 0.32401(12) 0.0660(6) Uani d . 1 . . F
O1' 0.1925(2) -0.0045(2) 0.44105(12) 0.0443(5) Uani d . 1 . . O
N1' 0.6000(3) -0.0489(3) 0.38236(16) 0.0462(6) Uani d . 1 . . N
H1A' 0.6753 -0.0509 0.4192 0.055 Uiso calc R 1 . . H
C1' 0.3308(4) -0.4014(3) 0.33710(18) 0.0458(8) Uani d . 1 . . C
C2' 0.4946(4) -0.4018(3) 0.34442(19) 0.0513(8) Uani d . 1 . . C
H2' 0.5464 -0.4805 0.3388 0.062 Uiso calc R 1 . . H
C3' 0.5825(4) -0.2847(3) 0.36021(19) 0.0475(8) Uani d . 1 . . C
H3' 0.6944 -0.2848 0.3656 0.057 Uiso calc R 1 . . H
C4' 0.5076(3) -0.1658(3) 0.36839(16) 0.0374(7) Uani d . 1 . . C
C5' 0.5232(3) 0.0770(3) 0.40480(17) 0.0366(7) Uani d . 1 . . C
H5' 0.4936 0.0913 0.4580 0.044 Uiso calc R 1 . . H
C6' 0.3690(3) 0.0691(3) 0.35406(16) 0.0357(6) Uani d . 1 . . C
H6' 0.3987 0.0451 0.3008 0.043 Uiso calc R 1 . . H
C7' 0.2794(4) 0.1970(3) 0.3671(2) 0.0494(8) Uani d . 1 . . C
H71' 0.3551 0.2687 0.3664 0.059 Uiso calc R 1 . . H
H72' 0.1989 0.1904 0.3258 0.059 Uiso calc R 1 . . H
C8' 0.1976(4) 0.2266(3) 0.4423(2) 0.0569(9) Uani d . 1 . . C
H81' 0.2786 0.2502 0.4840 0.068 Uiso calc R 1 . . H
H82' 0.1293 0.3007 0.4452 0.068 Uiso calc R 1 . . H
C9' 0.0971(4) 0.1089(3) 0.4497(2) 0.0554(9) Uani d . 1 . . C
H91' 0.0507 0.1278 0.4993 0.067 Uiso calc R 1 . . H
H92' 0.0093 0.0911 0.4111 0.067 Uiso calc R 1 . . H
C10' 0.2560(3) -0.0396(3) 0.36702(16) 0.0353(6) Uani d . 1 . . C
H10' 0.1660 -0.0540 0.3288 0.042 Uiso calc R 1 . . H
C11' 0.3390(3) -0.1657(3) 0.35975(16) 0.0353(6) Uani d . 1 . . C
C12' 0.2532(4) -0.2864(3) 0.34365(16) 0.0395(7) Uani d . 1 . . C
C13' 0.6398(3) 0.1867(3) 0.39848(18) 0.0411(7) Uani d . 1 . . C
C14' 0.7152(4) 0.1836(4) 0.3322(2) 0.0608(10) Uani d . 1 . . C
H14' 0.6978 0.1114 0.2908 0.073 Uiso calc R 1 . . H
C15' 0.8170(5) 0.2868(6) 0.3263(3) 0.0822(14) Uani d . 1 . . C
H15' 0.8674 0.2842 0.2811 0.099 Uiso calc R 1 . . H
C16' 0.8436(5) 0.3942(5) 0.3880(4) 0.0899(17) Uani d . 1 . . C
H16' 0.9118 0.4640 0.3844 0.108 Uiso calc R 1 . . H
C17' 0.7702(6) 0.3965(4) 0.4530(3) 0.0847(14) Uani d . 1 . . C
H17' 0.7883 0.4684 0.4946 0.102 Uiso calc R 1 . . H
C18' 0.6688(5) 0.2942(4) 0.4589(2) 0.0625(10) Uani d . 1 . . C
H18' 0.6190 0.2977 0.5044 0.075 Uiso calc R 1 . . H

loop_
_atom_site_aniso_label
_atom_site_aniso_U_11
_atom_site_aniso_U_22
_atom_site_aniso_U_33
_atom_site_aniso_U_12
_atom_site_aniso_U_13
_atom_site_aniso_U_23
Cl1 0.0385(4) 0.0563(5) 0.0784(6) -0.0145(4) 0.0045(4) 0.0251(4)
F1 0.0830(15) 0.0433(11) 0.0924(16) -0.0107(10) -0.0010(12) 0.0353(11)
O1 0.0347(11) 0.0386(11) 0.0486(12) 0.0002(9) -0.0057(9) 0.0073(9)
N1 0.0320(14) 0.0428(15) 0.0722(19) 0.0041(11) 0.0135(12) 0.0139(13)
C1 0.060(2) 0.0346(17) 0.053(2) -0.0022(15) -0.0037(16) 0.0181(14)
C2 0.061(2) 0.0387(18) 0.069(2) 0.0096(16) -0.0068(18) 0.0211(17)
C3 0.0374(17) 0.053(2) 0.068(2) 0.0097(15) -0.0027(15) 0.0146(17)
C4 0.0353(16) 0.0351(16) 0.0488(18) -0.0019(13) -0.0008(13) 0.0080(13)
C5 0.0328(15) 0.0337(15) 0.0404(16) -0.0043(12) 0.0036(12) 0.0044(12)
C6 0.0339(15) 0.0300(14) 0.0345(15) -0.0040(12) 0.0031(12) 0.0029(12)
C7 0.0463(18) 0.0314(16) 0.066(2) 0.0015(14) 0.0124(16) 0.0084(15)
C8 0.057(2) 0.0427(19) 0.073(2) 0.0154(16) 0.0105(18) 0.0243(17)
C9 0.0420(18) 0.056(2) 0.068(2) 0.0089(16) -0.0085(16) 0.0206(17)
C10 0.0278(14) 0.0339(15) 0.0390(16) -0.0013(11) 0.0046(11) 0.0080(12)
C11 0.0319(15) 0.0318(15) 0.0328(15) -0.0010(11) 0.0002(11) 0.0055(11)
C12 0.0374(16) 0.0401(16) 0.0390(16) -0.0075(13) -0.0004(12) 0.0096(13)
C13 0.0309(15) 0.0365(16) 0.0468(18) -0.0047(12) 0.0096(13) 0.0032(13)
C14 0.0419(19) 0.058(2) 0.062(2) -0.0071(16) -0.0011(16) 0.0009(17)
C15 0.043(2) 0.061(3) 0.101(3) -0.0131(19) -0.002(2) -0.017(2)
C16 0.046(2) 0.040(2) 0.159(5) -0.0150(18) 0.024(3) -0.001(3)
C17 0.073(3) 0.061(3) 0.128(4) -0.013(2) 0.033(3) 0.041(3)
C18 0.059(2) 0.058(2) 0.065(2) -0.0111(18) 0.0131(18) 0.0164(18)
Cl1' 0.0392(5) 0.0492(5) 0.0919(7) -0.0099(4) -0.0015(4) 0.0153(5)
F1' 0.0824(15) 0.0336(10) 0.0803(15) -0.0065(10) 0.0008(11) 0.0126(9)
O1' 0.0379(11) 0.0422(12) 0.0552(13) 0.0075(9) 0.0124(10) 0.0143(10)
N1' 0.0319(13) 0.0462(15) 0.0635(17) -0.0002(11) -0.0055(12) 0.0205(13)
C1' 0.061(2) 0.0319(16) 0.0440(18) 0.0000(15) 0.0020(15) 0.0089(13)
C2' 0.063(2) 0.0397(18) 0.055(2) 0.0183(16) 0.0060(16) 0.0154(15)
C3' 0.0389(17) 0.0506(19) 0.057(2) 0.0121(15) 0.0055(14) 0.0188(16)
C4' 0.0343(16) 0.0428(17) 0.0371(16) 0.0036(13) 0.0019(12) 0.0133(13)
C5' 0.0349(15) 0.0387(16) 0.0394(16) -0.0023(12) 0.0018(12) 0.0161(13)
C6' 0.0338(15) 0.0392(16) 0.0363(15) -0.0005(12) -0.0001(12) 0.0139(12)
C7' 0.0453(19) 0.0373(17) 0.069(2) -0.0004(14) -0.0086(16) 0.0224(16)
C8' 0.057(2) 0.0350(17) 0.075(2) 0.0152(16) -0.0022(18) 0.0052(16)
C9' 0.0454(19) 0.049(2) 0.071(2) 0.0161(16) 0.0123(17) 0.0090(17)
C10' 0.0307(15) 0.0361(15) 0.0389(16) 0.0014(12) -0.0017(12) 0.0094(12)
C11' 0.0347(15) 0.0382(16) 0.0338(15) 0.0001(12) 0.0029(12) 0.0104(12)
C12' 0.0416(17) 0.0390(17) 0.0374(16) -0.0014(13) 0.0012(13) 0.0089(13)
C13' 0.0325(15) 0.0464(18) 0.0477(18) -0.0041(13) -0.0022(13) 0.0195(14)
C14' 0.048(2) 0.077(3) 0.063(2) -0.0046(18) 0.0067(17) 0.0266(19)
C15' 0.049(2) 0.121(4) 0.101(4) -0.012(3) 0.006(2) 0.075(3)
C16' 0.054(3) 0.084(3) 0.152(5) -0.028(2) -0.029(3) 0.077(4)
C17' 0.080(3) 0.054(2) 0.117(4) -0.026(2) -0.020(3) 0.024(3)
C18' 0.064(2) 0.058(2) 0.063(2) -0.0169(19) -0.0015(18) 0.0118(18)

loop_
_atom_type_symbol
_atom_type_description
_atom_type_scat_dispersion_real
_atom_type_scat_dispersion_imag
_atom_type_scat_source
C C 0.0033 0.0016 'International Tables Vol C Tables 4.2.6.8 and 6.1.1.4'
H H 0 0 'International Tables Vol C Tables 4.2.6.8 and 6.1.1.4'
N N 0.0061 0.0033 'International Tables Vol C Tables 4.2.6.8 and 6.1.1.4'
O O 0.0106 0.006 'International Tables Vol C Tables 4.2.6.8 and 6.1.1.4'
F F 0.0171 0.0103 'International Tables Vol C Tables 4.2.6.8 and 6.1.1.4'
Cl Cl 0.1484 0.1585 'International Tables Vol C Tables 4.2.6.8 and 6.1.1.4'

loop_
_geom_angle_atom_site_label_1
_geom_angle_atom_site_label_2
_geom_angle_atom_site_label_3
_geom_angle
C10 O1 C9 110.8(2)
C4 N1 C5 120.0(2)
C4 N1 H1A 107.3
C5 N1 H1A 107.3
F1 C1 C2 119.5(3)
F1 C1 C12 119.8(3)
C2 C1 C12 120.6(3)
C1 C2 C3 119.6(3)
C1 C2 H2 120.2
C3 C2 H2 120.2
C2 C3 C4 121.0(3)
C2 C3 H3 119.5
C4 C3 H3 119.5
N1 C4 C3 119.8(3)
N1 C4 C11 120.9(3)
C3 C4 C11 119.3(3)
N1 C5 C13 109.5(2)
N1 C5 C6 107.5(2)
C13 C5 C6 112.4(2)
N1 C5 H5 109.1
C13 C5 H5 109.1
C6 C5 H5 109.1
C10 C6 C7 109.0(2)
C10 C6 C5 108.9(2)
C7 C6 C5 114.6(2)
C10 C6 H6 108.0
C7 C6 H6 108.0
C5 C6 H6 108.0
C8 C7 C6 111.9(3)
C8 C7 H71 109.2
C6 C7 H71 109.2
C8 C7 H72 109.2
C6 C7 H72 109.2
H71 C7 H72 107.9
C9 C8 C7 110.6(3)
C9 C8 H81 109.5
C7 C8 H81 109.5
C9 C8 H82 109.5
C7 C8 H82 109.5
H81 C8 H82 108.1
O1 C9 C8 110.6(3)
O1 C9 H91 109.5
C8 C9 H91 109.5
O1 C9 H92 109.5
C8 C9 H92 109.5
H91 C9 H92 108.1
O1 C10 C11 107.9(2)
O1 C10 C6 111.3(2)
C11 C10 C6 111.7(2)
O1 C10 H10 108.6
C11 C10 H10 108.6
C6 C10 H10 108.6
C12 C11 C4 118.1(3)
C12 C11 C10 121.6(2)
C4 C11 C10 120.3(2)
C1 C12 C11 121.4(3)
C1 C12 Cl1 118.4(2)
C11 C12 Cl1 120.2(2)
C18 C13 C14 118.7(3)
C18 C13 C5 119.7(3)
C14 C13 C5 121.5(3)
C15 C14 C13 120.4(4)
C15 C14 H14 119.8
C13 C14 H14 119.8
C16 C15 C14 120.5(4)
C16 C15 H15 119.8
C14 C15 H15 119.8
C15 C16 C17 120.1(4)
C15 C16 H16 119.9
C17 C16 H16 119.9
C16 C17 C18 119.5(4)
C16 C17 H17 120.3
C18 C17 H17 120.3
C13 C18 C17 120.8(4)
C13 C18 H18 119.6
C17 C18 H18 119.6
C10' O1' C9' 111.1(2)
C4' N1' C5' 120.2(2)
C4' N1' H1A' 107.3
C5' N1' H1A' 107.3
F1' C1' C2' 119.7(3)
F1' C1' C12' 119.4(3)
C2' C1' C12' 120.9(3)
C1' C2' C3' 119.3(3)
C1' C2' H2' 120.3
C3' C2' H2' 120.3
C2' C3' C4' 121.4(3)
C2' C3' H3' 119.3
C4' C3' H3' 119.3
N1' C4' C3' 120.1(3)
N1' C4' C11' 120.6(3)
C3' C4' C11' 119.3(3)
N1' C5' C13' 109.9(2)
N1' C5' C6' 107.9(2)
C13' C5' C6' 112.6(2)
N1' C5' H5' 108.8
C13' C5' H5' 108.8
C6' C5' H5' 108.8
C10' C6' C7' 109.2(2)
C10' C6' C5' 108.8(2)
C7' C6' C5' 114.4(2)
C10' C6' H6' 108.1
C7' C6' H6' 108.1
C5' C6' H6' 108.1
C8' C7' C6' 111.8(3)
C8' C7' H71' 109.3
C6' C7' H71' 109.3
C8' C7' H72' 109.3
C6' C7' H72' 109.3
H71' C7' H72' 107.9
C9' C8' C7' 110.5(3)
C9' C8' H81' 109.6
C7' C8' H81' 109.6
C9' C8' H82' 109.6
C7' C8' H82' 109.6
H81' C8' H82' 108.1
O1' C9' C8' 111.1(3)
O1' C9' H91' 109.4
C8' C9' H91' 109.4
O1' C9' H92' 109.4
C8' C9' H92' 109.4
H91' C9' H92' 108.0
O1' C10' C11' 107.7(2)
O1' C10' C6' 111.3(2)
C11' C10' C6' 112.1(2)
O1' C10' H10' 108.6
C11' C10' H10' 108.6
C6' C10' H10' 108.6
C12' C11' C4' 118.0(3)
C12' C11' C10' 121.8(3)
C4' C11' C10' 120.2(3)
C1' C12' C11' 121.2(3)
C1' C12' Cl1' 118.6(2)
C11' C12' Cl1' 120.2(2)
C14' C13' C18' 118.4(3)
C14' C13' C5' 121.2(3)
C18' C13' C5' 120.4(3)
C13' C14' C15' 120.6(4)
C13' C14' H14' 119.7
C15' C14' H14' 119.7
C14' C15' C16' 119.8(4)
C14' C15' H15' 120.1
C16' C15' H15' 120.1
C17' C16' C15' 119.4(4)
C17' C16' H16' 120.3
C15' C16' H16' 120.3
C16' C17' C18' 120.8(5)
C16' C17' H17' 119.6
C18' C17' H17' 119.6
C17' C18' C13' 121.0(4)
C17' C18' H18' 119.5
C13' C18' H18' 119.5

loop_
_geom_bond_atom_site_label_1
_geom_bond_atom_site_label_2
_geom_bond_site_symmetry_2
_geom_bond_distance
_geom_bond_publ_flag
Cl1 C12 . 1.734(3) ?
F1 C1 . 1.357(4) ?
O1 C10 . 1.430(3) y
O1 C9 . 1.436(4) y
N1 C4 . 1.392(4) y
N1 C5 . 1.459(4) y
N1 H1A . 0.9000 ?
C1 C2 . 1.365(5) ?
C1 C12 . 1.366(4) ?
C2 C3 . 1.371(5) ?
C2 H2 . 0.9300 ?
C3 C4 . 1.397(4) ?
C3 H3 . 0.9300 ?
C4 C11 . 1.397(4) ?
C5 C13 . 1.512(4) ?
C5 C6 . 1.535(4) ?
C5 H5 . 0.9800 ?
C6 C10 . 1.526(4) ?
C6 C7 . 1.528(4) ?
C6 H6 . 0.9800 ?
C7 C8 . 1.512(5) ?
C7 H71 . 0.9700 ?
C7 H72 . 0.9700 ?
C8 C9 . 1.509(5) ?
C8 H81 . 0.9700 ?
C8 H82 . 0.9700 ?
C9 H91 . 0.9700 ?
C9 H92 . 0.9700 ?
C10 C11 . 1.497(4) ?
C10 H10 . 0.9800 ?
C11 C12 . 1.394(4) ?
C13 C18 . 1.376(5) ?
C13 C14 . 1.381(5) ?
C14 C15 . 1.377(5) ?
C14 H14 . 0.9300 ?
C15 C16 . 1.362(7) ?
C15 H15 . 0.9300 ?
C16 C17 . 1.374(7) y
C16 H16 . 0.9300 ?
C17 C18 . 1.385(5) ?
C17 H17 . 0.9300 ?
C18 H18 . 0.9300 ?
Cl1' C12' . 1.736(3) ?
F1' C1' . 1.357(4) ?
O1' C10' . 1.428(3) y
O1' C9' . 1.433(4) y
N1' C4' . 1.391(4) y
N1' C5' . 1.461(4) y
N1' H1A' . 0.9000 ?
C1' C2' . 1.361(5) ?
C1' C12' . 1.370(4) ?
C2' C3' . 1.373(5) ?
C2' H2' . 0.9300 ?
C3' C4' . 1.392(4) ?
C3' H3' . 0.9300 ?
C4' C11' . 1.403(4) ?
C5' C13' . 1.513(4) ?
C5' C6' . 1.533(4) ?
C5' H5' . 0.9800 ?
C6' C10' . 1.525(4) ?
C6' C7' . 1.529(4) ?
C6' H6' . 0.9800 ?
C7' C8' . 1.514(5) ?
C7' H71' . 0.9700 ?
C7' H72' . 0.9700 ?
C8' C9' . 1.509(5) ?
C8' H81' . 0.9700 ?
C8' H82' . 0.9700 ?
C9' H91' . 0.9700 ?
C9' H92' . 0.9700 ?
C10' C11' . 1.494(4) ?
C10' H10' . 0.9800 ?
C11' C12' . 1.396(4) ?
C13' C14' . 1.370(5) ?
C13' C18' . 1.374(5) ?
C14' C15' . 1.382(6) ?
C14' H14' . 0.9300 ?
C15' C16' . 1.384(7) ?
C15' H15' . 0.9300 ?
C16' C17' . 1.344(7) y
C16' H16' . 0.9300 ?
C17' C18' . 1.373(5) ?
C17' H17' . 0.9300 ?
C18' H18' . 0.9300 ?

loop_
_geom_hbond_atom_site_label_D
_geom_hbond_atom_site_label_H
_geom_hbond_atom_site_label_A
_geom_hbond_distance_DH
_geom_hbond_distance_HA
_geom_hbond_distance_DA
_geom_hbond_angle_DHA
C10 H10 Cl1 0.98 2.71 3.061(3) 102
C10' H10' Cl1' 0.98 2.70 3.065(3) 103

loop_
_geom_torsion_atom_site_label_1
_geom_torsion_atom_site_label_2
_geom_torsion_atom_site_label_3
_geom_torsion_atom_site_label_4
_geom_torsion
F1 C1 C2 C3 -179.5(3)
C12 C1 C2 C3 -1.0(5)
C1 C2 C3 C4 0.9(5)
C5 N1 C4 C3 -168.2(3)
C5 N1 C4 C11 14.5(4)
C2 C3 C4 N1 -178.3(3)
C2 C3 C4 C11 -1.0(5)
C4 N1 C5 C13 -167.0(3)
C4 N1 C5 C6 -44.6(4)
N1 C5 C6 C10 61.9(3)
C13 C5 C6 C10 -177.5(2)
N1 C5 C6 C7 -175.7(2)
C13 C5 C6 C7 -55.1(3)
C10 C6 C7 C8 50.4(3)
C5 C6 C7 C8 -72.0(3)
C6 C7 C8 C9 -51.0(4)
C10 O1 C9 C8 -62.7(3)
C7 C8 C9 O1 56.2(4)
C9 O1 C10 C11 -173.9(2)
C9 O1 C10 C6 63.2(3)
C7 C6 C10 O1 -56.1(3)
C5 C6 C10 O1 69.6(3)
C7 C6 C10 C11 -176.8(2)
C5 C6 C10 C11 -51.0(3)
N1 C4 C11 C12 178.4(3)
C3 C4 C11 C12 1.1(4)
N1 C4 C11 C10 -1.4(4)
C3 C4 C11 C10 -178.7(3)
O1 C10 C11 C12 78.7(3)
C6 C10 C11 C12 -158.7(3)
O1 C10 C11 C4 -101.5(3)
C6 C10 C11 C4 21.1(4)
F1 C1 C12 C11 179.6(3)
C2 C1 C12 C11 1.1(5)
F1 C1 C12 Cl1 -0.5(4)
C2 C1 C12 Cl1 -178.9(3)
C4 C11 C12 C1 -1.1(4)
C10 C11 C12 C1 178.6(3)
C4 C11 C12 Cl1 178.9(2)
C10 C11 C12 Cl1 -1.3(4)
N1 C5 C13 C18 -131.6(3)
C6 C5 C13 C18 109.0(3)
N1 C5 C13 C14 50.4(4)
C6 C5 C13 C14 -69.0(4)
C18 C13 C14 C15 -0.4(5)
C5 C13 C14 C15 177.6(3)
C13 C14 C15 C16 -0.1(6)
C14 C15 C16 C17 0.4(6)
C15 C16 C17 C18 -0.2(7)
C14 C13 C18 C17 0.6(5)
C5 C13 C18 C17 -177.5(3)
C16 C17 C18 C13 -0.3(6)
F1' C1' C2' C3' -177.8(3)
C12' C1' C2' C3' 1.4(5)
C1' C2' C3' C4' -0.4(5)
C5' N1' C4' C3' -168.7(3)
C5' N1' C4' C11' 13.5(4)
C2' C3' C4' N1' -178.3(3)
C2' C3' C4' C11' -0.5(5)
C4' N1' C5' C13' -166.7(3)
C4' N1' C5' C6' -43.6(3)
N1' C5' C6' C10' 61.2(3)
C13' C5' C6' C10' -177.4(2)
N1' C5' C6' C7' -176.3(2)
C13' C5' C6' C7' -54.9(3)
C10' C6' C7' C8' 50.4(3)
C5' C6' C7' C8' -71.8(3)
C6' C7' C8' C9' -50.8(4)
C10' O1' C9' C8' -62.1(3)
C7' C8' C9' O1' 55.8(4)
C9' O1' C10' C11' -174.2(2)
C9' O1' C10' C6' 62.6(3)
C7' C6' C10' O1' -55.9(3)
C5' C6' C10' O1' 69.7(3)
C7' C6' C10' C11' -176.6(2)
C5' C6' C10' C11' -51.0(3)
N1' C4' C11' C12' 178.2(3)
C3' C4' C11' C12' 0.4(4)
N1' C4' C11' C10' -1.2(4)
C3' C4' C11' C10' -179.0(3)
O1' C10' C11' C12' 79.2(3)
C6' C10' C11' C12' -158.0(3)
O1' C10' C11' C4' -101.3(3)
C6' C10' C11' C4' 21.4(4)
F1' C1' C12' C11' 177.7(3)
C2' C1' C12' C11' -1.5(5)
F1' C1' C12' Cl1' -2.4(4)
C2' C1' C12' Cl1' 178.4(3)
C4' C11' C12' C1' 0.5(4)
C10' C11' C12' C1' 180.0(3)
C4' C11' C12' Cl1' -179.4(2)
C10' C11' C12' Cl1' 0.1(4)
N1' C5' C13' C14' 53.6(4)
C6' C5' C13' C14' -66.8(4)
N1' C5' C13' C18' -128.4(3)
C6' C5' C13' C18' 111.3(3)
C18' C13' C14' C15' -0.5(5)
C5' C13' C14' C15' 177.6(3)
C13' C14' C15' C16' 0.3(6)
C14' C15' C16' C17' 0.1(7)
C15' C16' C17' C18' -0.3(7)
C16' C17' C18' C13' 0.1(7)
C14' C13' C18' C17' 0.3(6)
C5' C13' C18' C17' -177.8(4)
